data_4081379
loop_
_publ_author_name
'Davies, Caroline J. E.'
'Lowe, John P.'
'Mahon, Mary F.'
'Poulten, Rebecca C.'
'Whittlesey, Michael K.'

_publ_section_title
;
 Synthesis and Small Molecule Reactivity oftrans-Dihydride Isomers of
 Ru(NHC)2(PPh3)2H2(NHC = N-Heterocyclic Carbene)
;
_journal_issue 17
_journal_name_full Organometallics
_journal_page_first 4927
_journal_paper_doi 10.1021/om400648x
_journal_volume 32
_journal_year 2013
_chemical_formula_sum 'C50 H55 I N4 P2 Ru'
_chemical_formula_weight 1001.89
_chemical_name_systematic
; 
 ? 
;
_space_group_IT_number 5
_symmetry_cell_setting monoclinic
_symmetry_space_group_name_Hall 'C 2y'
_symmetry_space_group_name_H-M 'C 1 2 1'
_atom_sites_solution_hydrogens geom
_atom_sites_solution_primary direct
_atom_sites_solution_secondary difmap
_audit_creation_method SHELXL-97
_cell_angle_alpha 90.00
_cell_angle_beta 112.726(2)
_cell_angle_gamma 90.00
_cell_formula_units_Z 2
_cell_length_a 17.8860(5)
_cell_length_b 11.5280(4)
_cell_length_c 12.1890(5)
_cell_measurement_reflns_used 8054
_cell_measurement_temperature 150(2)
_cell_measurement_theta_max 27.485
_cell_measurement_theta_min 0.998
_cell_volume 2318.13(14)
_computing_cell_refinement 'HKL Scalepack (Otwinowski & Minor 1997)'
_computing_data_collection 'Collect (Bruker AXS BV 1997-2004)'
_computing_data_reduction 'Denzo & Scalepack (Otwinowski, Minor 1997)'
_computing_molecular_graphics 'ORTEX (P.McArdle 1995)'
_computing_publication_material 'SHELXL-97/2 (Sheldrick 1997)'
_computing_structure_refinement 'SHELXL-97/2 (Sheldrick 1997)'
_computing_structure_solution 'SHELXS-97 (Sheldrick 1990)'
_diffrn_ambient_temperature 150(2)
_diffrn_measured_fraction_theta_full 0.991
_diffrn_measured_fraction_theta_max 0.991
_diffrn_measurement_device_type '95mm CCD camera on \k-goniostat'
_diffrn_measurement_method CCD
_diffrn_radiation_monochromator 'horizonally mounted graphite crystal'
_diffrn_radiation_source 'fine-focus sealed tube'
_diffrn_radiation_type MoK\a
_diffrn_radiation_wavelength 0.71073
_diffrn_reflns_av_R_equivalents 0.0265
_diffrn_reflns_av_sigmaI/netI 0.0352
_diffrn_reflns_limit_h_max 22
_diffrn_reflns_limit_h_min -23
_diffrn_reflns_limit_k_max 14
_diffrn_reflns_limit_k_min -14
_diffrn_reflns_limit_l_max 15
_diffrn_reflns_limit_l_min -12
_diffrn_reflns_number 9900
_diffrn_reflns_theta_full 27.47
_diffrn_reflns_theta_max 27.47
_diffrn_reflns_theta_min 3.79
_exptl_absorpt_coefficient_mu 1.111
_exptl_absorpt_correction_T_max 0.804
_exptl_absorpt_correction_T_min 0.758
_exptl_absorpt_correction_type multi-scan
_exptl_absorpt_process_details
;
multi-scan from symmetry-related measurements 
 Sortav (Blessing 1995)
;
_exptl_crystal_colour red
_exptl_crystal_density_diffrn 1.435
_exptl_crystal_density_method 'not measured'
_exptl_crystal_description block
_exptl_crystal_F_000 1020
_exptl_crystal_size_max 0.4
_exptl_crystal_size_mid 0.25
_exptl_crystal_size_min 0.2
_refine_diff_density_max 0.511
_refine_diff_density_min -0.520
_refine_diff_density_rms 0.072
_refine_ls_abs_structure_details 'Flack H D (1983), Acta Cryst. A39, 876-881'
_refine_ls_abs_structure_Flack -0.013(19)
_refine_ls_extinction_coef 0.0080(4)
_refine_ls_extinction_expression Fc^*^=kFc[1+0.001xFc^2^\l^3^/sin(2\q)]^-1/4^
_refine_ls_extinction_method SHELXL
_refine_ls_goodness_of_fit_ref 1.084
_refine_ls_hydrogen_treatment mixed
_refine_ls_matrix_type full
_refine_ls_number_parameters 269
_refine_ls_number_reflns 5080
_refine_ls_number_restraints 2
_refine_ls_restrained_S_all 1.175
_refine_ls_R_factor_all 0.0302
_refine_ls_R_factor_gt 0.0261
_refine_ls_shift/su_max 0.001
_refine_ls_shift/su_mean 0.000
_refine_ls_structure_factor_coef Fsqd
_refine_ls_weighting_details 'calc w=1/[\s^2^(Fo^2^)+(0.0312P)^2^+0.7834P] where P=(Fo^2^+2Fc^2^)/3'
_refine_ls_weighting_scheme calc
_refine_ls_wR_factor_gt 0.0643
_refine_ls_wR_factor_ref 0.0667
_reflns_number_gt 4744
_reflns_number_total 5080
_reflns_threshold_expression >2sigma(I)
_cod_data_source_file om400648x_si_001.cif
_cod_data_source_block h12mkw10
_cod_depositor_comments
;
The following automatic conversions were performed:

'_symmetry_cell_setting' value 'Monoclinic' changed to 'monoclinic'
according to /home/saulius/struct/CIF-dictionaries/cif_core.dic
dictionary named 'cif_core.dic' version 2.4.2 from 2011-04-26.

Automatic conversion script
Id: cif_fix_values 1891 2012-01-12 08:04:46Z andrius 
;
_cod_original_sg_symbol_H-M C2
_cod_database_code 4081379

loop_
_symmetry_equiv_pos_as_xyz
'x, y, z'
'-x, y, -z'
'x+1/2, y+1/2, z'
'-x+1/2, y+1/2, -z'

loop_
_atom_site_label
_atom_site_type_symbol
_atom_site_fract_x
_atom_site_fract_y
_atom_site_fract_z
_atom_site_U_iso_or_equiv
_atom_site_adp_type
_atom_site_occupancy
_atom_site_symmetry_multiplicity
_atom_site_calc_flag
_atom_site_refinement_flags
I1 I 1.0000 0.86748(3) 0.5000 0.06609(12) Uani 1 2 d S
Ru1 Ru 1.0000 0.37298(2) 0.5000 0.02259(8) Uani 1 2 d SD
P1 P 1.00351(3) 0.37329(9) 0.69354(5) 0.02496(13) Uani 1 1 d .
N1 N 0.81460(13) 0.3011(2) 0.3708(2) 0.0323(5) Uani 1 1 d .
N2 N 0.83183(13) 0.4814(2) 0.4127(2) 0.0296(5) Uani 1 1 d .
C1 C 0.87388(12) 0.3804(3) 0.42284(19) 0.0262(5) Uani 1 1 d .
C2 C 0.73731(15) 0.3523(5) 0.3290(3) 0.0375(11) Uani 1 1 d .
C3 C 0.74871(16) 0.4651(3) 0.3561(3) 0.0372(7) Uani 1 1 d .
C4 C 0.82753(18) 0.1777(3) 0.3603(3) 0.0404(7) Uani 1 1 d .
H4A H 0.8819 0.1563 0.4163 0.061 Uiso 1 1 calc R
H4B H 0.8224 0.1602 0.2790 0.061 Uiso 1 1 calc R
H4C H 0.7870 0.1334 0.3786 0.061 Uiso 1 1 calc R
C5 C 0.66116(18) 0.2863(4) 0.2648(3) 0.0561(10) Uani 1 1 d .
H5A H 0.6144 0.3376 0.2484 0.084 Uiso 1 1 calc R
H5B H 0.6575 0.2211 0.3140 0.084 Uiso 1 1 calc R
H5C H 0.6616 0.2568 0.1896 0.084 Uiso 1 1 calc R
C6 C 0.68985(18) 0.5634(3) 0.3331(3) 0.0536(9) Uani 1 1 d .
H6A H 0.6354 0.5364 0.2829 0.080 Uiso 1 1 calc R
H6B H 0.7058 0.6263 0.2924 0.080 Uiso 1 1 calc R
H6C H 0.6899 0.5920 0.4088 0.080 Uiso 1 1 calc R
C7 C 0.87087(17) 0.5917(2) 0.4587(3) 0.0378(7) Uani 1 1 d .
H7A H 0.9298 0.5822 0.4888 0.057 Uiso 1 1 calc R
H7B H 0.8552 0.6177 0.5234 0.057 Uiso 1 1 calc R
H7C H 0.8538 0.6496 0.3948 0.057 Uiso 1 1 calc R
C8 C 0.91508(15) 0.4104(2) 0.7306(2) 0.0295(6) Uani 1 1 d .
C9 C 0.83902(14) 0.3681(3) 0.6596(2) 0.0343(5) Uani 1 1 d .
H9 H 0.8321 0.3274 0.5886 0.041 Uiso 1 1 calc R
C10 C 0.77265(17) 0.3846(5) 0.6911(3) 0.0402(9) Uani 1 1 d .
H10 H 0.7209 0.3555 0.6414 0.048 Uiso 1 1 calc R
C11 C 0.7823(2) 0.4430(3) 0.7945(3) 0.0424(7) Uani 1 1 d .
H11 H 0.7372 0.4529 0.8166 0.051 Uiso 1 1 calc R
C12 C 0.85693(19) 0.4871(3) 0.8659(3) 0.0421(7) Uani 1 1 d .
H12 H 0.8632 0.5287 0.9362 0.051 Uiso 1 1 calc R
C13 C 0.92362(18) 0.4703(3) 0.8341(3) 0.0368(6) Uani 1 1 d .
H13 H 0.9752 0.4999 0.8837 0.044 Uiso 1 1 calc R
C14 C 1.07903(17) 0.4809(3) 0.7811(2) 0.0325(6) Uani 1 1 d .
C15 C 1.0586(2) 0.5979(3) 0.7685(3) 0.0412(7) Uani 1 1 d .
H15 H 1.0045 0.6209 0.7227 0.049 Uiso 1 1 calc R
C16 C 1.1183(3) 0.6822(3) 0.8237(3) 0.0563(9) Uani 1 1 d .
H16 H 1.1042 0.7621 0.8150 0.068 Uiso 1 1 calc R
C17 C 1.1969(2) 0.6494(3) 0.8901(3) 0.0548(10) Uani 1 1 d .
H17 H 1.2369 0.7066 0.9278 0.066 Uiso 1 1 calc R
C18 C 1.2173(2) 0.5347(3) 0.9016(3) 0.0485(8) Uani 1 1 d .
H18 H 1.2718 0.5126 0.9469 0.058 Uiso 1 1 calc R
C19 C 1.15929(17) 0.4495(3) 0.8476(3) 0.0373(7) Uani 1 1 d .
H19 H 1.1744 0.3700 0.8560 0.045 Uiso 1 1 calc R
C20 C 1.03300(16) 0.2394(2) 0.7832(2) 0.0299(6) Uani 1 1 d .
C21 C 1.06314(17) 0.2441(3) 0.9069(3) 0.0382(7) Uani 1 1 d .
H21 H 1.0717 0.3171 0.9460 0.046 Uiso 1 1 calc R
C22 C 1.08074(18) 0.1423(3) 0.9735(3) 0.0460(8) Uani 1 1 d .
H22 H 1.1022 0.1459 1.0579 0.055 Uiso 1 1 calc R
C23 C 1.06677(19) 0.0347(3) 0.9162(3) 0.0469(8) Uani 1 1 d .
H23 H 1.0781 -0.0349 0.9614 0.056 Uiso 1 1 calc R
C24 C 1.03654(18) 0.0303(3) 0.7941(3) 0.0433(8) Uani 1 1 d .
H24 H 1.0271 -0.0431 0.7556 0.052 Uiso 1 1 calc R
C25 C 1.01982(16) 0.1286(3) 0.7269(3) 0.0375(6) Uani 1 1 d .
H25 H 0.9994 0.1233 0.6426 0.045 Uiso 1 1 calc R
H1 H 1.0000 0.2471 0.5000 0.063(15) Uiso 1 2 d SD

loop_
_atom_site_aniso_label
_atom_site_aniso_U_11
_atom_site_aniso_U_22
_atom_site_aniso_U_33
_atom_site_aniso_U_23
_atom_site_aniso_U_13
_atom_site_aniso_U_12
I1 0.0779(2) 0.03424(17) 0.0659(2) 0.000 0.00543(16) 0.000
Ru1 0.02209(12) 0.02064(13) 0.02382(13) 0.000 0.00753(9) 0.000
P1 0.0246(3) 0.0260(3) 0.0236(3) 0.0012(4) 0.0087(2) -0.0008(4)
N1 0.0263(12) 0.0362(13) 0.0351(14) -0.0048(10) 0.0126(10) -0.0051(10)
N2 0.0248(11) 0.0321(12) 0.0310(13) -0.0003(10) 0.0096(10) 0.0033(9)
C1 0.0268(10) 0.0283(12) 0.0238(10) 0.0005(14) 0.0102(8) -0.0016(14)
C2 0.0224(11) 0.053(3) 0.0363(14) -0.0056(15) 0.0107(10) -0.0040(15)
C3 0.0271(14) 0.0518(18) 0.0319(16) -0.0035(13) 0.0104(11) 0.0024(14)
C4 0.0410(16) 0.0330(16) 0.0492(19) -0.0101(14) 0.0197(15) -0.0110(13)
C5 0.0300(15) 0.069(2) 0.062(2) -0.0118(19) 0.0102(15) -0.0097(16)
C6 0.0333(15) 0.066(2) 0.057(2) -0.0051(18) 0.0125(15) 0.0149(16)
C7 0.0371(14) 0.0313(16) 0.0428(16) -0.0038(12) 0.0129(13) -0.0008(12)
C8 0.0328(12) 0.0307(13) 0.0273(13) 0.0085(10) 0.0144(10) 0.0063(10)
C9 0.0359(11) 0.0329(12) 0.0380(13) 0.0028(17) 0.0187(10) -0.0045(17)
C10 0.0365(12) 0.039(3) 0.0500(16) 0.0150(19) 0.0221(11) 0.0066(17)
C11 0.0465(17) 0.0396(16) 0.0533(19) 0.0202(14) 0.0326(15) 0.0154(14)
C12 0.0524(18) 0.0422(17) 0.0401(17) 0.0064(13) 0.0271(15) 0.0140(14)
C13 0.0392(15) 0.0427(16) 0.0296(15) 0.0042(12) 0.0145(12) 0.0067(13)
C14 0.0364(15) 0.0375(15) 0.0230(13) -0.0018(11) 0.0110(11) -0.0058(12)
C15 0.0567(19) 0.0303(19) 0.0337(15) 0.0012(12) 0.0143(14) -0.0032(15)
C16 0.079(2) 0.0400(19) 0.045(2) -0.0034(15) 0.0185(19) -0.0200(18)
C17 0.059(2) 0.060(2) 0.0431(19) -0.0116(16) 0.0176(17) -0.0304(18)
C18 0.0379(16) 0.072(2) 0.0374(18) -0.0079(16) 0.0160(14) -0.0200(16)
C19 0.0327(14) 0.0488(17) 0.0323(15) -0.0030(13) 0.0147(12) -0.0098(13)
C20 0.0228(12) 0.0341(15) 0.0326(14) 0.0086(11) 0.0105(11) 0.0034(11)
C21 0.0332(14) 0.0464(17) 0.0377(16) 0.0107(14) 0.0166(12) 0.0081(13)
C22 0.0357(14) 0.062(2) 0.0409(17) 0.0216(15) 0.0158(13) 0.0139(14)
C23 0.0361(15) 0.0471(19) 0.058(2) 0.0273(16) 0.0191(15) 0.0110(14)
C24 0.0348(15) 0.0346(16) 0.062(2) 0.0107(15) 0.0203(15) 0.0018(13)
C25 0.0262(12) 0.0412(17) 0.0431(16) 0.0037(15) 0.0113(12) -0.0036(14)

loop_
_atom_type_symbol
_atom_type_description
_atom_type_scat_dispersion_real
_atom_type_scat_dispersion_imag
_atom_type_scat_source
C C 0.0033 0.0016 'International Tables Vol C Tables 4.2.6.8 and 6.1.1.4'
H H 0.0000 0.0000 'International Tables Vol C Tables 4.2.6.8 and 6.1.1.4'
I I -0.4742 1.8119 'International Tables Vol C Tables 4.2.6.8 and 6.1.1.4'
N N 0.0061 0.0033 'International Tables Vol C Tables 4.2.6.8 and 6.1.1.4'
P P 0.1023 0.0942 'International Tables Vol C Tables 4.2.6.8 and 6.1.1.4'
Ru Ru -1.2594 0.8363 'International Tables Vol C Tables 4.2.6.8 and 6.1.1.4'

loop_
_geom_angle_atom_site_label_1
_geom_angle_atom_site_label_2
_geom_angle_atom_site_label_3
_geom_angle
_geom_angle_site_symmetry_1
_geom_angle_site_symmetry_3
C1 Ru1 C1 175.31(19) 2_756 .
C1 Ru1 P1 93.32(6) 2_756 2_756
C1 Ru1 P1 86.68(6) . 2_756
C1 Ru1 P1 86.68(6) 2_756 .
C1 Ru1 P1 93.31(6) . .
P1 Ru1 P1 179.83(5) 2_756 .
C1 Ru1 H1 92.3 2_756 .
C1 Ru1 H1 92.3 . .
P1 Ru1 H1 90.1 2_756 .
P1 Ru1 H1 90.1 . .
C14 P1 C20 104.02(13) . .
C14 P1 C8 101.94(13) . .
C20 P1 C8 97.14(12) . .
C14 P1 Ru1 108.31(9) . .
C20 P1 Ru1 119.12(10) . .
C8 P1 Ru1 123.61(9) . .
C1 N1 C2 111.6(3) . .
C1 N1 C4 125.3(2) . .
C2 N1 C4 123.1(3) . .
C1 N2 C3 112.1(2) . .
C1 N2 C7 123.0(2) . .
C3 N2 C7 124.9(2) . .
N1 C1 N2 103.2(2) . .
N1 C1 Ru1 134.2(2) . .
N2 C1 Ru1 122.6(2) . .
C3 C2 N1 106.5(3) . .
C3 C2 C5 130.3(3) . .
N1 C2 C5 123.1(4) . .
C2 C3 N2 106.6(3) . .
C2 C3 C6 131.3(3) . .
N2 C3 C6 122.1(3) . .
N1 C4 H4A 109.5 . .
N1 C4 H4B 109.5 . .
H4A C4 H4B 109.5 . .
N1 C4 H4C 109.5 . .
H4A C4 H4C 109.5 . .
H4B C4 H4C 109.5 . .
C2 C5 H5A 109.5 . .
C2 C5 H5B 109.5 . .
H5A C5 H5B 109.5 . .
C2 C5 H5C 109.5 . .
H5A C5 H5C 109.5 . .
H5B C5 H5C 109.5 . .
C3 C6 H6A 109.5 . .
C3 C6 H6B 109.5 . .
H6A C6 H6B 109.5 . .
C3 C6 H6C 109.5 . .
H6A C6 H6C 109.5 . .
H6B C6 H6C 109.5 . .
N2 C7 H7A 109.5 . .
N2 C7 H7B 109.5 . .
H7A C7 H7B 109.5 . .
N2 C7 H7C 109.5 . .
H7A C7 H7C 109.5 . .
H7B C7 H7C 109.5 . .
C9 C8 C13 118.4(2) . .
C9 C8 P1 119.3(2) . .
C13 C8 P1 122.0(2) . .
C8 C9 C10 121.0(3) . .
C8 C9 H9 119.5 . .
C10 C9 H9 119.5 . .
C11 C10 C9 119.9(3) . .
C11 C10 H10 120.1 . .
C9 C10 H10 120.1 . .
C12 C11 C10 120.3(3) . .
C12 C11 H11 119.8 . .
C10 C11 H11 119.8 . .
C11 C12 C13 119.6(3) . .
C11 C12 H12 120.2 . .
C13 C12 H12 120.2 . .
C8 C13 C12 120.7(3) . .
C8 C13 H13 119.6 . .
C12 C13 H13 119.6 . .
C15 C14 C19 118.9(3) . .
C15 C14 P1 119.2(2) . .
C19 C14 P1 121.4(2) . .
C14 C15 C16 119.9(3) . .
C14 C15 H15 120.0 . .
C16 C15 H15 120.0 . .
C17 C16 C15 120.4(3) . .
C17 C16 H16 119.8 . .
C15 C16 H16 119.8 . .
C18 C17 C16 119.9(3) . .
C18 C17 H17 120.1 . .
C16 C17 H17 120.1 . .
C17 C18 C19 120.8(3) . .
C17 C18 H18 119.6 . .
C19 C18 H18 119.6 . .
C18 C19 C14 120.1(3) . .
C18 C19 H19 119.9 . .
C14 C19 H19 119.9 . .
C21 C20 C25 118.6(3) . .
C21 C20 P1 120.7(2) . .
C25 C20 P1 120.5(2) . .
C22 C21 C20 120.3(3) . .
C22 C21 H21 119.9 . .
C20 C21 H21 119.9 . .
C21 C22 C23 120.0(3) . .
C21 C22 H22 120.0 . .
C23 C22 H22 120.0 . .
C24 C23 C22 119.6(3) . .
C24 C23 H23 120.2 . .
C22 C23 H23 120.2 . .
C25 C24 C23 121.6(3) . .
C25 C24 H24 119.2 . .
C23 C24 H24 119.2 . .
C24 C25 C20 120.0(3) . .
C24 C25 H25 120.0 . .
C20 C25 H25 120.0 . .

loop_
_geom_bond_atom_site_label_1
_geom_bond_atom_site_label_2
_geom_bond_distance
_geom_bond_site_symmetry_2
Ru1 C1 2.084(2) 2_756
Ru1 C1 2.084(2) .
Ru1 P1 2.3356(5) 2_756
Ru1 P1 2.3356(5) .
Ru1 H1 1.4509 .
P1 C14 1.841(3) .
P1 C20 1.846(3) .
P1 C8 1.855(3) .
N1 C1 1.358(4) .
N1 C2 1.406(4) .
N1 C4 1.455(4) .
N2 C1 1.366(4) .
N2 C3 1.389(3) .
N2 C7 1.455(4) .
C2 C3 1.337(6) .
C2 C5 1.491(5) .
C3 C6 1.498(4) .
C4 H4A 0.9800 .
C4 H4B 0.9800 .
C4 H4C 0.9800 .
C5 H5A 0.9800 .
C5 H5B 0.9800 .
C5 H5C 0.9800 .
C6 H6A 0.9800 .
C6 H6B 0.9800 .
C6 H6C 0.9800 .
C7 H7A 0.9800 .
C7 H7B 0.9800 .
C7 H7C 0.9800 .
C8 C9 1.388(4) .
C8 C13 1.393(4) .
C9 C10 1.394(4) .
C9 H9 0.9500 .
C10 C11 1.380(5) .
C10 H10 0.9500 .
C11 C12 1.379(5) .
C11 H11 0.9500 .
C12 C13 1.403(4) .
C12 H12 0.9500 .
C13 H13 0.9500 .
C14 C15 1.390(4) .
C14 C19 1.396(4) .
C15 C16 1.407(5) .
C15 H15 0.9500 .
C16 C17 1.377(5) .
C16 H16 0.9500 .
C17 C18 1.365(5) .
C17 H17 0.9500 .
C18 C19 1.396(4) .
C18 H18 0.9500 .
C19 H19 0.9500 .
C20 C21 1.393(4) .
C20 C25 1.426(4) .
C21 C22 1.393(4) .
C21 H21 0.9500 .
C22 C23 1.398(5) .
C22 H22 0.9500 .
C23 C24 1.375(5) .
C23 H23 0.9500 .
C24 C25 1.361(4) .
C24 H24 0.9500 .
C25 H25 0.9500 .

loop_
_geom_torsion_atom_site_label_1
_geom_torsion_atom_site_label_2
_geom_torsion_atom_site_label_3
_geom_torsion_atom_site_label_4
_geom_torsion
_geom_torsion_site_symmetry_1
C1 Ru1 P1 C14 42.84(14) 2_756
C1 Ru1 P1 C14 -132.47(14) .
P1 Ru1 P1 C14 -45.2(3) 2_756
C1 Ru1 P1 C20 -75.61(14) 2_756
C1 Ru1 P1 C20 109.08(13) .
P1 Ru1 P1 C20 -163.7(3) 2_756
C1 Ru1 P1 C8 161.62(14) 2_756
C1 Ru1 P1 C8 -13.68(14) .
P1 Ru1 P1 C8 73.6(3) 2_756
C2 N1 C1 N2 0.1(3) .
C4 N1 C1 N2 -178.8(3) .
C2 N1 C1 Ru1 -178.24(19) .
C4 N1 C1 Ru1 2.9(4) .
C3 N2 C1 N1 0.2(3) .
C7 N2 C1 N1 179.0(2) .
C3 N2 C1 Ru1 178.75(18) .
C7 N2 C1 Ru1 -2.5(3) .
C1 Ru1 C1 N1 168.6(2) 2_756
P1 Ru1 C1 N1 78.5(2) 2_756
P1 Ru1 C1 N1 -101.6(2) .
C1 Ru1 C1 N2 -9.47(18) 2_756
P1 Ru1 C1 N2 -99.52(19) 2_756
P1 Ru1 C1 N2 80.31(19) .
C1 N1 C2 C3 -0.3(3) .
C4 N1 C2 C3 178.6(3) .
C1 N1 C2 C5 178.1(3) .
C4 N1 C2 C5 -3.0(5) .
N1 C2 C3 N2 0.4(3) .
C5 C2 C3 N2 -177.8(3) .
N1 C2 C3 C6 179.0(3) .
C5 C2 C3 C6 0.8(6) .
C1 N2 C3 C2 -0.4(3) .
C7 N2 C3 C2 -179.1(3) .
C1 N2 C3 C6 -179.2(3) .
C7 N2 C3 C6 2.1(4) .
C14 P1 C8 C9 163.9(2) .
C20 P1 C8 C9 -90.1(2) .
Ru1 P1 C8 C9 42.2(3) .
C14 P1 C8 C13 -22.5(3) .
C20 P1 C8 C13 83.6(2) .
Ru1 P1 C8 C13 -144.20(19) .
C13 C8 C9 C10 -0.2(5) .
P1 C8 C9 C10 173.7(3) .
C8 C9 C10 C11 -0.4(6) .
C9 C10 C11 C12 1.2(6) .
C10 C11 C12 C13 -1.3(5) .
C9 C8 C13 C12 0.1(4) .
P1 C8 C13 C12 -173.6(2) .
C11 C12 C13 C8 0.7(4) .
C20 P1 C14 C15 -153.9(2) .
C8 P1 C14 C15 -53.4(2) .
Ru1 P1 C14 C15 78.4(2) .
C20 P1 C14 C19 34.7(3) .
C8 P1 C14 C19 135.3(2) .
Ru1 P1 C14 C19 -93.0(2) .
C19 C14 C15 C16 -0.9(4) .
P1 C14 C15 C16 -172.5(2) .
C14 C15 C16 C17 0.1(5) .
C15 C16 C17 C18 0.6(5) .
C16 C17 C18 C19 -0.5(5) .
C17 C18 C19 C14 -0.3(5) .
C15 C14 C19 C18 1.0(4) .
P1 C14 C19 C18 172.4(2) .
C14 P1 C20 C21 36.7(3) .
C8 P1 C20 C21 -67.5(2) .
Ru1 P1 C20 C21 157.39(19) .
C14 P1 C20 C25 -147.8(2) .
C8 P1 C20 C25 107.9(2) .
Ru1 P1 C20 C25 -27.2(3) .
C25 C20 C21 C22 0.7(4) .
P1 C20 C21 C22 176.2(2) .
C20 C21 C22 C23 -1.2(4) .
C21 C22 C23 C24 0.8(4) .
C22 C23 C24 C25 0.1(5) .
C23 C24 C25 C20 -0.5(4) .
C21 C20 C25 C24 0.1(4) .
P1 C20 C25 C24 -175.4(2) .
